data_7007547
loop_
_publ_author_name
'Cai, Shuyi'
'Hou, Xiu-Feng'
'Chen, Yin-Qiang'
'Jin, Guo-Xin'

_publ_section_title
;
 Synthesis and structure of heterometallic complexes (RhFe, CoFe)
 containing bridging
 1,2-dicarba-closo-dodecarborane-1,2-dichalcogenolato ligands.
;
_journal_issue 31
_journal_name_full 'Dalton transactions (Cambridge, England : 2003)'
_journal_page_first 3736
_journal_page_last 3741
_journal_paper_doi 10.1039/b607195c
_journal_year 2006
_chemical_formula_sum 'C15 H25 B10 Fe O3 Rh Se2'
_chemical_formula_weight 678.13
_chemical_name_systematic
;
?
;
_space_group_IT_number 61
_symmetry_cell_setting orthorhombic
_symmetry_space_group_name_Hall '-P 2ac 2ab'
_symmetry_space_group_name_H-M 'P b c a'
_atom_sites_solution_hydrogens geom
_atom_sites_solution_primary direct
_atom_sites_solution_secondary difmap
_audit_creation_method SHELXL-97
_cell_angle_alpha 90.00
_cell_angle_beta 90.00
_cell_angle_gamma 90.00
_cell_formula_units_Z 8
_cell_length_a 18.114(5)
_cell_length_b 13.980(4)
_cell_length_c 19.704(5)
_cell_measurement_reflns_used 614
_cell_measurement_temperature 293(2)
_cell_measurement_theta_max 19.264
_cell_measurement_theta_min 2.679
_cell_volume 4990(2)
_computing_cell_refinement 'Bruker SMART'
_computing_data_collection 'Bruker SMART'
_computing_data_reduction 'Bruker SHELXTL'
_computing_molecular_graphics 'Bruker SHELXTL'
_computing_publication_material 'Bruker SHELXTL'
_computing_structure_refinement 'SHELXL-97 (Sheldrick, 1997)'
_computing_structure_solution 'SHELXS-97 (Sheldrick, 1990)'
_diffrn_ambient_temperature 293(2)
_diffrn_measured_fraction_theta_full 1.000
_diffrn_measured_fraction_theta_max 1.000
_diffrn_measurement_device_type 'CCD area detector'
_diffrn_measurement_method 'phi and omega scans'
_diffrn_radiation_monochromator graphite
_diffrn_radiation_source 'fine-focus sealed tube'
_diffrn_radiation_type MoK\a
_diffrn_radiation_wavelength 0.71073
_diffrn_reflns_av_R_equivalents 0.1152
_diffrn_reflns_av_sigmaI/netI 0.1992
_diffrn_reflns_limit_h_max 22
_diffrn_reflns_limit_h_min -12
_diffrn_reflns_limit_k_max 17
_diffrn_reflns_limit_k_min -16
_diffrn_reflns_limit_l_max 20
_diffrn_reflns_limit_l_min -24
_diffrn_reflns_number 18611
_diffrn_reflns_theta_full 26.01
_diffrn_reflns_theta_max 26.01
_diffrn_reflns_theta_min 2.07
_diffrn_standards_decay_% 4.92
_exptl_absorpt_coefficient_mu 4.177
_exptl_absorpt_correction_T_max 0.8183
_exptl_absorpt_correction_T_min 0.5731
_exptl_absorpt_correction_type multi-scan
_exptl_crystal_density_diffrn 1.805
_exptl_crystal_density_method 'not measured'
_exptl_crystal_F_000 2624
_exptl_crystal_size_max 0.15
_exptl_crystal_size_mid 0.10
_exptl_crystal_size_min 0.05
_refine_diff_density_max 0.701
_refine_diff_density_min -0.453
_refine_diff_density_rms 0.085
_refine_ls_extinction_method none
_refine_ls_goodness_of_fit_ref 0.588
_refine_ls_hydrogen_treatment constr
_refine_ls_matrix_type full
_refine_ls_number_parameters 334
_refine_ls_number_reflns 4913
_refine_ls_number_restraints 0
_refine_ls_restrained_S_all 0.588
_refine_ls_R_factor_all 0.1203
_refine_ls_R_factor_gt 0.0354
_refine_ls_shift/su_max 0.004
_refine_ls_shift/su_mean 0.000
_refine_ls_structure_factor_coef Fsqd
_refine_ls_weighting_details 'calc w=1/[\s^2^(Fo^2^)+(0.0039P)^2^+0.0000P] where P=(Fo^2^+2Fc^2^)/3'
_refine_ls_weighting_scheme calc
_refine_ls_wR_factor_gt 0.0429
_refine_ls_wR_factor_ref 0.0518
_reflns_number_gt 1906
_reflns_number_total 4913
_reflns_threshold_expression >2sigma(I)
_cod_data_source_file b607195c.txt
_cod_data_source_block f51102d
_cod_depositor_comments
;
The following automatic conversions were performed:
'_symmetry_cell_setting' value 'Orthorhombic' changed to 'orthorhombic'
according to '/home/saulius/struct/CIF-dictionaries/cif_core.dic'
dictionary named 'cif_core.dic' version 2.4.1 from 2010-06-29.

Automatic conversion script
Id: cif_fix_enum 1527 2010-12-29 10:47:43Z saulius 
;
_cod_original_sg_symbol_H-M Pbca
_cod_database_code 7007547

loop_
_symmetry_equiv_pos_as_xyz
'x, y, z'
'-x+1/2, -y, z+1/2'
'-x, y+1/2, -z+1/2'
'x+1/2, -y+1/2, -z'
'-x, -y, -z'
'x-1/2, y, -z-1/2'
'x, -y-1/2, z-1/2'
'-x-1/2, y-1/2, z'

loop_
_atom_site_label
_atom_site_type_symbol
_atom_site_fract_x
_atom_site_fract_y
_atom_site_fract_z
_atom_site_U_iso_or_equiv
_atom_site_adp_type
_atom_site_occupancy
_atom_site_symmetry_multiplicity
_atom_site_calc_flag
_atom_site_refinement_flags
_atom_site_disorder_assembly
_atom_site_disorder_group
Rh1 Rh 0.40015(2) 0.24559(4) 0.15522(3) 0.03928(14) Uani 1 1 d . . .
Se1 Se 0.37418(3) 0.19517(5) 0.03889(3) 0.03949(18) Uani 1 1 d . . .
Se2 Se 0.44025(3) 0.39063(5) 0.09707(4) 0.04427(19) Uani 1 1 d . . .
Fe1 Fe 0.49846(5) 0.24302(8) 0.06261(4) 0.0458(3) Uani 1 1 d . . .
O1 O 0.6168(2) 0.2962(4) 0.1539(3) 0.0765(17) Uani 1 1 d . . .
O2 O 0.5275(2) 0.0406(4) 0.0818(3) 0.0878(19) Uani 1 1 d . . .
O3 O 0.5747(2) 0.2658(4) -0.0679(2) 0.0843(19) Uani 1 1 d . . .
C3 C 0.5701(4) 0.2750(5) 0.1163(4) 0.061(2) Uani 1 1 d . . .
C4 C 0.5168(3) 0.1231(5) 0.0732(4) 0.056(2) Uani 1 1 d . . .
C5 C 0.5433(3) 0.2603(6) -0.0182(4) 0.062(2) Uani 1 1 d . . .
C6 C 0.3715(4) 0.1272(5) 0.2192(3) 0.0422(18) Uani 1 1 d . . .
C7 C 0.4366(4) 0.1692(5) 0.2468(3) 0.048(2) Uani 1 1 d . . .
C8 C 0.4200(4) 0.2646(5) 0.2635(3) 0.0448(19) Uani 1 1 d . . .
C9 C 0.3424(4) 0.2807(5) 0.2488(3) 0.051(2) Uani 1 1 d . . .
C10 C 0.3129(4) 0.1954(6) 0.2230(3) 0.046(2) Uani 1 1 d . . .
C11 C 0.3635(3) 0.0266(4) 0.1974(3) 0.063(2) Uani 1 1 d . . .
H9A H 0.3610 -0.0140 0.2367 0.094 Uiso 1 1 calc R . .
H9B H 0.4052 0.0086 0.1702 0.094 Uiso 1 1 calc R . .
H9C H 0.3190 0.0197 0.1713 0.094 Uiso 1 1 calc R . .
C12 C 0.5077(3) 0.1188(5) 0.2610(3) 0.068(2) Uani 1 1 d . . .
H10A H 0.5477 0.1638 0.2591 0.102 Uiso 1 1 calc R . .
H10B H 0.5153 0.0696 0.2278 0.102 Uiso 1 1 calc R . .
H10C H 0.5057 0.0906 0.3054 0.102 Uiso 1 1 calc R . .
C13 C 0.4718(3) 0.3355(4) 0.2968(3) 0.072(2) Uani 1 1 d . . .
H11A H 0.4705 0.3271 0.3451 0.108 Uiso 1 1 calc R . .
H11B H 0.4567 0.3994 0.2857 0.108 Uiso 1 1 calc R . .
H11C H 0.5212 0.3249 0.2807 0.108 Uiso 1 1 calc R . .
C14 C 0.3024(4) 0.3731(5) 0.2641(3) 0.081(3) Uani 1 1 d . . .
H12A H 0.2570 0.3751 0.2390 0.121 Uiso 1 1 calc R . .
H12B H 0.3329 0.4262 0.2512 0.121 Uiso 1 1 calc R . .
H12C H 0.2919 0.3765 0.3118 0.121 Uiso 1 1 calc R . .
C15 C 0.2323(3) 0.1800(5) 0.2090(3) 0.078(3) Uani 1 1 d . . .
H13A H 0.2087 0.1554 0.2490 0.117 Uiso 1 1 calc R . .
H13B H 0.2268 0.1350 0.1726 0.117 Uiso 1 1 calc R . .
H13C H 0.2100 0.2397 0.1966 0.117 Uiso 1 1 calc R . .
C1 C 0.3301(3) 0.3107(4) -0.0001(3) 0.0366(17) Uani 1 1 d . . .
C2 C 0.3617(3) 0.4093(4) 0.0300(3) 0.0396(18) Uani 1 1 d . . .
B3 B 0.2736(4) 0.3749(6) 0.0532(4) 0.043(2) Uani 1 1 d . . .
B4 B 0.2369(4) 0.3180(6) -0.0173(4) 0.043(2) Uani 1 1 d . . .
B5 B 0.3034(5) 0.3235(6) -0.0824(4) 0.046(2) Uani 1 1 d . . .
B6 B 0.3825(4) 0.3808(6) -0.0526(4) 0.043(2) Uani 1 1 d . . .
B7 B 0.2940(5) 0.4937(6) 0.0357(5) 0.051(2) Uani 1 1 d . . .
B8 B 0.2127(5) 0.4375(6) 0.0041(4) 0.048(2) Uani 1 1 d . . .
B9 B 0.2298(5) 0.4057(6) -0.0814(4) 0.049(2) Uani 1 1 d . . .
B10 B 0.3214(5) 0.4432(6) -0.1021(5) 0.055(3) Uani 1 1 d . . .
B11 B 0.3612(5) 0.4985(6) -0.0301(4) 0.046(2) Uani 1 1 d . . .
B12 B 0.2668(5) 0.5148(6) -0.0486(4) 0.054(3) Uani 1 1 d . . .
H1 H 0.266(2) 0.347(3) 0.101(2) 0.024(15) Uiso 1 1 d . . .
H2 H 0.205(2) 0.245(4) -0.007(2) 0.051(17) Uiso 1 1 d . . .
H3 H 0.3140(19) 0.267(3) -0.1129(19) 0.011(13) Uiso 1 1 d . . .
H4 H 0.438(2) 0.363(3) -0.066(2) 0.028(15) Uiso 1 1 d . . .
H5 H 0.299(2) 0.545(3) 0.072(2) 0.029(16) Uiso 1 1 d . . .
H6 H 0.152(2) 0.450(3) 0.020(2) 0.044(17) Uiso 1 1 d . . .
H7 H 0.187(2) 0.413(4) -0.121(2) 0.059(19) Uiso 1 1 d . . .
H8 H 0.344(2) 0.472(3) -0.145(2) 0.035(18) Uiso 1 1 d . . .
H9 H 0.410(2) 0.552(4) -0.023(2) 0.056(18) Uiso 1 1 d . . .
H10 H 0.256(2) 0.589(4) -0.056(2) 0.053(19) Uiso 1 1 d . . .

loop_
_atom_site_aniso_label
_atom_site_aniso_U_11
_atom_site_aniso_U_22
_atom_site_aniso_U_33
_atom_site_aniso_U_23
_atom_site_aniso_U_13
_atom_site_aniso_U_12
Rh1 0.0434(3) 0.0413(3) 0.0331(3) 0.0019(3) -0.0001(3) -0.0011(3)
Se1 0.0442(4) 0.0361(4) 0.0381(4) -0.0008(4) 0.0015(4) -0.0020(4)
Se2 0.0482(4) 0.0426(4) 0.0420(5) -0.0019(4) -0.0033(4) -0.0085(4)
Fe1 0.0395(6) 0.0505(7) 0.0475(7) 0.0018(6) 0.0032(5) -0.0010(6)
O1 0.064(4) 0.093(5) 0.072(4) 0.001(3) -0.015(3) 0.003(3)
O2 0.070(4) 0.064(4) 0.129(5) 0.011(4) 0.005(3) 0.009(3)
O3 0.051(3) 0.141(5) 0.061(4) 0.004(4) 0.019(2) 0.007(4)
C3 0.050(5) 0.064(6) 0.069(7) 0.014(5) 0.003(4) -0.003(4)
C4 0.040(5) 0.054(6) 0.073(6) -0.002(5) 0.009(4) -0.003(4)
C5 0.029(4) 0.084(6) 0.074(7) -0.007(6) 0.002(4) 0.003(4)
C6 0.053(5) 0.041(5) 0.033(5) 0.000(4) 0.004(4) -0.001(4)
C7 0.062(5) 0.047(5) 0.034(5) 0.014(4) -0.003(4) 0.009(5)
C8 0.058(5) 0.049(6) 0.027(4) 0.005(4) 0.001(3) 0.003(4)
C9 0.073(6) 0.053(6) 0.028(5) 0.008(4) 0.011(4) 0.015(5)
C10 0.050(5) 0.066(6) 0.023(5) 0.001(4) 0.005(4) -0.010(5)
C11 0.099(6) 0.051(5) 0.038(5) 0.000(4) 0.008(4) -0.021(4)
C12 0.071(5) 0.065(6) 0.067(6) 0.013(5) -0.013(5) 0.017(5)
C13 0.110(7) 0.053(6) 0.053(5) -0.004(4) -0.031(5) -0.020(5)
C14 0.123(7) 0.073(6) 0.046(6) 0.010(5) 0.019(5) 0.043(6)
C15 0.059(5) 0.123(8) 0.052(6) 0.001(5) 0.012(4) -0.010(5)
C1 0.045(4) 0.037(4) 0.028(4) -0.002(4) 0.004(3) 0.005(4)
C2 0.046(4) 0.033(4) 0.039(5) -0.003(4) 0.009(4) -0.009(3)
B3 0.048(6) 0.052(6) 0.030(6) -0.001(5) 0.002(5) 0.003(4)
B4 0.053(6) 0.048(6) 0.030(6) -0.004(5) -0.006(4) -0.002(5)
B5 0.083(7) 0.032(6) 0.023(6) -0.004(4) 0.006(5) 0.005(5)
B6 0.043(6) 0.056(6) 0.031(6) 0.003(4) 0.003(4) -0.011(5)
B7 0.072(7) 0.037(6) 0.043(7) -0.005(5) 0.000(5) 0.005(5)
B8 0.057(6) 0.050(6) 0.038(6) 0.004(5) -0.003(5) 0.009(5)
B9 0.063(6) 0.051(6) 0.034(6) -0.006(5) -0.007(5) 0.011(5)
B10 0.074(7) 0.057(7) 0.034(6) 0.009(6) -0.001(6) 0.001(5)
B11 0.067(6) 0.039(5) 0.033(6) 0.006(5) 0.007(5) 0.007(5)
B12 0.079(7) 0.039(6) 0.043(6) 0.003(5) 0.006(5) 0.024(5)

loop_
_atom_type_symbol
_atom_type_description
_atom_type_scat_dispersion_real
_atom_type_scat_dispersion_imag
_atom_type_scat_source
C C 0.0033 0.0016 'International Tables Vol C Tables 4.2.6.8 and 6.1.1.4'
H H 0.0000 0.0000 'International Tables Vol C Tables 4.2.6.8 and 6.1.1.4'
B B 0.0013 0.0007 'International Tables Vol C Tables 4.2.6.8 and 6.1.1.4'
O O 0.0106 0.0060 'International Tables Vol C Tables 4.2.6.8 and 6.1.1.4'
Se Se -0.0929 2.2259 'International Tables Vol C Tables 4.2.6.8 and 6.1.1.4'
Fe Fe 0.3463 0.8444 'International Tables Vol C Tables 4.2.6.8 and 6.1.1.4'
Rh Rh -1.1178 0.9187 'International Tables Vol C Tables 4.2.6.8 and 6.1.1.4'

loop_
_geom_angle_atom_site_label_1
_geom_angle_atom_site_label_2
_geom_angle_atom_site_label_3
_geom_angle
_geom_angle_site_symmetry_1
_geom_angle_site_symmetry_3
_geom_angle_publ_flag
C6 Rh1 C9 63.9(2) . . ?
C6 Rh1 C8 63.8(2) . . ?
C9 Rh1 C8 39.0(2) . . ?
C6 Rh1 C10 38.5(2) . . ?
C9 Rh1 C10 37.5(2) . . ?
C8 Rh1 C10 63.9(2) . . ?
C6 Rh1 C7 38.3(2) . . ?
C9 Rh1 C7 63.8(2) . . ?
C8 Rh1 C7 37.5(2) . . ?
C10 Rh1 C7 63.9(2) . . ?
C6 Rh1 Se2 171.78(18) . . ?
C9 Rh1 Se2 110.72(19) . . ?
C8 Rh1 Se2 108.00(19) . . ?
C10 Rh1 Se2 140.3(2) . . ?
C7 Rh1 Se2 134.4(2) . . ?
C6 Rh1 Se1 106.38(18) . . ?
C9 Rh1 Se1 140.1(2) . . ?
C8 Rh1 Se1 170.05(19) . . ?
C10 Rh1 Se1 109.98(18) . . ?
C7 Rh1 Se1 133.4(2) . . ?
Se2 Rh1 Se1 81.75(3) . . ?
C6 Rh1 Fe1 125.36(18) . . ?
C9 Rh1 Fe1 161.0(2) . . ?
C8 Rh1 Fe1 125.93(17) . . ?
C10 Rh1 Fe1 159.7(2) . . ?
C7 Rh1 Fe1 111.73(19) . . ?
Se2 Rh1 Fe1 57.84(3) . . ?
Se1 Rh1 Fe1 57.26(3) . . ?
C1 Se1 Fe1 103.25(17) . . ?
C1 Se1 Rh1 102.03(18) . . ?
Fe1 Se1 Rh1 63.60(3) . . ?
C2 Se2 Fe1 103.97(17) . . ?
C2 Se2 Rh1 102.21(17) . . ?
Fe1 Se2 Rh1 63.37(3) . . ?
C4 Fe1 C3 91.9(3) . . ?
C4 Fe1 C5 98.7(3) . . ?
C3 Fe1 C5 99.6(3) . . ?
C4 Fe1 Se1 86.1(2) . . ?
C3 Fe1 Se1 153.5(2) . . ?
C5 Fe1 Se1 106.8(2) . . ?
C4 Fe1 Se2 151.9(2) . . ?
C3 Fe1 Se2 86.3(2) . . ?
C5 Fe1 Se2 109.3(3) . . ?
Se1 Fe1 Se2 83.29(4) . . ?
C4 Fe1 Rh1 93.6(2) . . ?
C3 Fe1 Rh1 94.7(2) . . ?
C5 Fe1 Rh1 160.8(2) . . ?
Se1 Fe1 Rh1 59.14(3) . . ?
Se2 Fe1 Rh1 58.79(3) . . ?
O1 C3 Fe1 178.1(7) . . ?
O2 C4 Fe1 177.9(7) . . ?
O3 C5 Fe1 175.0(8) . . ?
C7 C6 C10 108.7(6) . . ?
C7 C6 C11 125.7(7) . . ?
C10 C6 C11 125.3(7) . . ?
C7 C6 Rh1 72.9(4) . . ?
C10 C6 Rh1 72.3(4) . . ?
C11 C6 Rh1 126.1(4) . . ?
C8 C7 C6 107.6(6) . . ?
C8 C7 C12 126.0(7) . . ?
C6 C7 C12 126.2(7) . . ?
C8 C7 Rh1 70.6(4) . . ?
C6 C7 Rh1 68.8(4) . . ?
C12 C7 Rh1 130.0(5) . . ?
C7 C8 C9 107.9(6) . . ?
C7 C8 C13 126.1(7) . . ?
C9 C8 C13 125.8(7) . . ?
C7 C8 Rh1 71.9(4) . . ?
C9 C8 Rh1 70.4(4) . . ?
C13 C8 Rh1 127.3(4) . . ?
C10 C9 C8 108.0(6) . . ?
C10 C9 C14 128.1(7) . . ?
C8 C9 C14 123.8(7) . . ?
C10 C9 Rh1 71.6(4) . . ?
C8 C9 Rh1 70.7(4) . . ?
C14 C9 Rh1 126.3(4) . . ?
C9 C10 C6 107.7(6) . . ?
C9 C10 C15 124.0(7) . . ?
C6 C10 C15 128.1(7) . . ?
C9 C10 Rh1 70.9(4) . . ?
C6 C10 Rh1 69.2(4) . . ?
C15 C10 Rh1 129.6(4) . . ?
C6 C11 H9A 109.5 . . ?
C6 C11 H9B 109.5 . . ?
H9A C11 H9B 109.5 . . ?
C6 C11 H9C 109.5 . . ?
H9A C11 H9C 109.5 . . ?
H9B C11 H9C 109.5 . . ?
C7 C12 H10A 109.5 . . ?
C7 C12 H10B 109.5 . . ?
H10A C12 H10B 109.5 . . ?
C7 C12 H10C 109.5 . . ?
H10A C12 H10C 109.5 . . ?
H10B C12 H10C 109.5 . . ?
C8 C13 H11A 109.5 . . ?
C8 C13 H11B 109.5 . . ?
H11A C13 H11B 109.5 . . ?
C8 C13 H11C 109.5 . . ?
H11A C13 H11C 109.5 . . ?
H11B C13 H11C 109.5 . . ?
C9 C14 H12A 109.5 . . ?
C9 C14 H12B 109.5 . . ?
H12A C14 H12B 109.5 . . ?
C9 C14 H12C 109.5 . . ?
H12A C14 H12C 109.5 . . ?
H12B C14 H12C 109.5 . . ?
C10 C15 H13A 109.5 . . ?
C10 C15 H13B 109.5 . . ?
H13A C15 H13B 109.5 . . ?
C10 C15 H13C 109.5 . . ?
H13A C15 H13C 109.5 . . ?
H13B C15 H13C 109.5 . . ?
C2 C1 B5 111.3(5) . . ?
C2 C1 B6 62.3(4) . . ?
B5 C1 B6 61.4(4) . . ?
C2 C1 B3 62.5(4) . . ?
B5 C1 B3 111.0(5) . . ?
B6 C1 B3 113.6(5) . . ?
C2 C1 B4 111.8(5) . . ?
B5 C1 B4 61.8(4) . . ?
B6 C1 B4 113.0(5) . . ?
B3 C1 B4 60.5(4) . . ?
C2 C1 Se1 114.7(4) . . ?
B5 C1 Se1 125.2(5) . . ?
B6 C1 Se1 118.9(4) . . ?
B3 C1 Se1 115.7(4) . . ?
B4 C1 Se1 121.6(4) . . ?
C1 C2 B7 111.2(5) . . ?
C1 C2 B6 61.9(4) . . ?
B7 C2 B6 112.3(5) . . ?
C1 C2 B11 111.4(5) . . ?
B7 C2 B11 62.6(4) . . ?
B6 C2 B11 61.1(4) . . ?
C1 C2 B3 61.9(4) . . ?
B7 C2 B3 60.7(4) . . ?
B6 C2 B3 112.8(5) . . ?
B11 C2 B3 112.2(5) . . ?
C1 C2 Se2 113.2(4) . . ?
B7 C2 Se2 124.8(5) . . ?
B6 C2 Se2 116.7(4) . . ?
B11 C2 Se2 124.4(4) . . ?
B3 C2 Se2 117.1(4) . . ?
B8 B3 C1 107.8(6) . . ?
B8 B3 C2 107.7(6) . . ?
C1 B3 C2 55.5(3) . . ?
B8 B3 B4 62.2(5) . . ?
C1 B3 B4 59.9(4) . . ?
C2 B3 B4 105.7(5) . . ?
B8 B3 B7 62.3(5) . . ?
C1 B3 B7 104.5(6) . . ?
C2 B3 B7 59.0(4) . . ?
B4 B3 B7 111.2(6) . . ?
B8 B3 H1 129(3) . . ?
C1 B3 H1 116(3) . . ?
C2 B3 H1 118(2) . . ?
B4 B3 H1 121(3) . . ?
B7 B3 H1 125(3) . . ?
C1 B4 B3 59.6(4) . . ?
C1 B4 B5 58.4(4) . . ?
B3 B4 B5 107.5(6) . . ?
C1 B4 B9 104.6(5) . . ?
B3 B4 B9 106.4(6) . . ?
B5 B4 B9 59.9(4) . . ?
C1 B4 B8 104.5(5) . . ?
B3 B4 B8 58.2(5) . . ?
B5 B4 B8 107.5(6) . . ?
B9 B4 B8 59.9(4) . . ?
C1 B4 H2 114(2) . . ?
B3 B4 H2 116(2) . . ?
B5 B4 H2 120(2) . . ?
B9 B4 H2 133(2) . . ?
B8 B4 H2 130(2) . . ?
C1 B5 B6 59.6(4) . . ?
C1 B5 B10 105.0(6) . . ?
B6 B5 B10 58.8(5) . . ?
C1 B5 B9 105.9(6) . . ?
B6 B5 B9 108.6(6) . . ?
B10 B5 B9 61.2(5) . . ?
C1 B5 B4 59.8(4) . . ?
B6 B5 B4 109.7(6) . . ?
B10 B5 B4 109.4(6) . . ?
B9 B5 B4 60.2(5) . . ?
C1 B5 H3 115(2) . . ?
B6 B5 H3 114(2) . . ?
B10 B5 H3 126(2) . . ?
B9 B5 H3 131(2) . . ?
B4 B5 H3 122(2) . . ?
C1 B6 B10 106.1(6) . . ?
C1 B6 C2 55.9(3) . . ?
B10 B6 C2 106.2(6) . . ?
C1 B6 B5 59.0(4) . . ?
B10 B6 B5 60.8(4) . . ?
C2 B6 B5 104.2(5) . . ?
C1 B6 B11 105.3(5) . . ?
B10 B6 B11 61.5(5) . . ?
C2 B6 B11 59.5(4) . . ?
B5 B6 B11 109.7(6) . . ?
C1 B6 H4 123(2) . . ?
B10 B6 H4 126(2) . . ?
C2 B6 H4 120(2) . . ?
B5 B6 H4 125(2) . . ?
B11 B6 H4 120(2) . . ?
C2 B7 B3 60.3(4) . . ?
C2 B7 B12 104.8(6) . . ?
B3 B7 B12 106.8(6) . . ?
C2 B7 B11 59.1(4) . . ?
B3 B7 B11 109.0(6) . . ?
B12 B7 B11 59.8(5) . . ?
C2 B7 B8 105.5(6) . . ?
B3 B7 B8 58.1(5) . . ?
B12 B7 B8 60.8(5) . . ?
B11 B7 B8 109.1(6) . . ?
C2 B7 H5 118(3) . . ?
B3 B7 H5 123(3) . . ?
B12 B7 H5 125(3) . . ?
B11 B7 H5 115(3) . . ?
B8 B7 H5 129(3) . . ?
B3 B8 B9 107.3(6) . . ?
B3 B8 B4 59.6(4) . . ?
B9 B8 B4 59.7(5) . . ?
B3 B8 B7 59.6(4) . . ?
B9 B8 B7 107.3(6) . . ?
B4 B8 B7 107.0(6) . . ?
B3 B8 B12 106.5(6) . . ?
B9 B8 B12 60.2(5) . . ?
B4 B8 B12 107.1(6) . . ?
B7 B8 B12 58.9(5) . . ?
B3 B8 H6 123(2) . . ?
B9 B8 H6 117(2) . . ?
B4 B8 H6 116(2) . . ?
B7 B8 H6 129(2) . . ?
B12 B8 H6 126(2) . . ?
B5 B9 B4 59.9(4) . . ?
B5 B9 B8 107.9(6) . . ?
B4 B9 B8 60.4(4) . . ?
B5 B9 B12 106.1(6) . . ?
B4 B9 B12 107.9(6) . . ?
B8 B9 B12 60.5(5) . . ?
B5 B9 B10 59.1(4) . . ?
B4 B9 B10 107.4(6) . . ?
B8 B9 B10 107.9(6) . . ?
B12 B9 B10 58.9(5) . . ?
B5 B9 H7 126(3) . . ?
B4 B9 H7 128(3) . . ?
B8 B9 H7 121(3) . . ?
B12 B9 H7 116(3) . . ?
B10 B9 H7 118(3) . . ?
B6 B10 B5 60.4(5) . . ?
B6 B10 B12 108.2(7) . . ?
B5 B10 B12 107.8(7) . . ?
B6 B10 B11 60.2(5) . . ?
B5 B10 B11 108.4(6) . . ?
B12 B10 B11 60.0(5) . . ?
B6 B10 B9 108.7(6) . . ?
B5 B10 B9 59.7(5) . . ?
B12 B10 B9 60.5(5) . . ?
B11 B10 B9 108.9(7) . . ?
B6 B10 H8 114(3) . . ?
B5 B10 H8 129(3) . . ?
B12 B10 H8 120(3) . . ?
B11 B10 H8 109(3) . . ?
B9 B10 H8 133(3) . . ?
C2 B11 B6 59.4(4) . . ?
C2 B11 B12 104.0(6) . . ?
B6 B11 B12 106.4(6) . . ?
C2 B11 B10 103.7(6) . . ?
B6 B11 B10 58.3(4) . . ?
B12 B11 B10 59.7(5) . . ?
C2 B11 B7 58.3(4) . . ?
B6 B11 B7 107.5(6) . . ?
B12 B11 B7 59.5(5) . . ?
B10 B11 B7 106.8(7) . . ?
C2 B11 H9 112(3) . . ?
B6 B11 H9 118(3) . . ?
B12 B11 H9 133(2) . . ?
B10 B11 H9 134(3) . . ?
B7 B11 H9 117(3) . . ?
B7 B12 B10 108.2(6) . . ?
B7 B12 B11 60.7(5) . . ?
B10 B12 B11 60.3(5) . . ?
B7 B12 B9 107.7(6) . . ?
B10 B12 B9 60.6(5) . . ?
B11 B12 B9 109.2(6) . . ?
B7 B12 B8 60.3(5) . . ?
B10 B12 B8 108.2(6) . . ?
B11 B12 B8 109.5(6) . . ?
B9 B12 B8 59.3(5) . . ?
B7 B12 H10 110(3) . . ?
B10 B12 H10 125(3) . . ?
B11 B12 H10 109(3) . . ?
B9 B12 H10 135(3) . . ?
B8 B12 H10 125(3) . . ?

loop_
_geom_bond_atom_site_label_1
_geom_bond_atom_site_label_2
_geom_bond_distance
_geom_bond_site_symmetry_2
_geom_bond_publ_flag
Rh1 C6 2.144(6) . ?
Rh1 C9 2.176(6) . ?
Rh1 C8 2.180(6) . ?
Rh1 C10 2.186(6) . ?
Rh1 C7 2.198(6) . ?
Rh1 Se2 2.4397(10) . ?
Rh1 Se1 2.4439(10) . ?
Rh1 Fe1 2.5500(11) . ?
Se1 C1 1.959(6) . ?
Se1 Fe1 2.3945(12) . ?
Se2 C2 1.959(6) . ?
Se2 Fe1 2.4148(13) . ?
Fe1 C4 1.722(7) . ?
Fe1 C3 1.733(7) . ?
Fe1 C5 1.803(7) . ?
O1 C3 1.163(6) . ?
O2 C4 1.182(7) . ?
O3 C5 1.135(7) . ?
C6 C7 1.425(8) . ?
C6 C10 1.428(8) . ?
C6 C11 1.478(8) . ?
C7 C8 1.408(9) . ?
C7 C12 1.494(7) . ?
C8 C9 1.453(8) . ?
C8 C13 1.514(7) . ?
C9 C10 1.402(8) . ?
C9 C14 1.511(8) . ?
C10 C15 1.501(7) . ?
C11 H9A 0.9600 . ?
C11 H9B 0.9600 . ?
C11 H9C 0.9600 . ?
C12 H10A 0.9600 . ?
C12 H10B 0.9600 . ?
C12 H10C 0.9600 . ?
C13 H11A 0.9600 . ?
C13 H11B 0.9600 . ?
C13 H11C 0.9600 . ?
C14 H12A 0.9600 . ?
C14 H12B 0.9600 . ?
C14 H12C 0.9600 . ?
C15 H13A 0.9600 . ?
C15 H13B 0.9600 . ?
C15 H13C 0.9600 . ?
C1 C2 1.606(7) . ?
C1 B5 1.700(9) . ?
C1 B6 1.711(9) . ?
C1 B3 1.719(9) . ?
C1 B4 1.725(8) . ?
C2 B7 1.706(9) . ?
C2 B6 1.718(9) . ?
C2 B11 1.720(9) . ?
C2 B3 1.728(9) . ?
B3 B8 1.709(11) . ?
B3 B4 1.734(10) . ?
B3 B7 1.736(11) . ?
B3 H1 1.02(4) . ?
B4 B5 1.760(10) . ?
B4 B9 1.765(11) . ?
B4 B8 1.778(11) . ?
B4 H2 1.19(5) . ?
B5 B6 1.743(10) . ?
B5 B10 1.748(11) . ?
B5 B9 1.760(10) . ?
B5 H3 1.02(4) . ?
B6 B10 1.714(11) . ?
B6 B11 1.748(10) . ?
B6 H4 1.07(4) . ?
B7 B12 1.757(12) . ?
B7 B11 1.779(11) . ?
B7 B8 1.783(11) . ?
B7 H5 1.02(4) . ?
B8 B9 1.768(10) . ?
B8 B12 1.791(12) . ?
B8 H6 1.16(4) . ?
B9 B12 1.786(11) . ?
B9 B10 1.787(11) . ?
B9 H7 1.10(5) . ?
B10 B12 1.758(12) . ?
B10 B11 1.769(12) . ?
B10 H8 1.02(4) . ?
B11 B12 1.763(11) . ?
B11 H9 1.16(4) . ?
B12 H10 1.07(5) . ?
